data_4313708
loop_
_publ_author_name
'Gerd W. Rabe'
'Mei Zhang-Presse'
'Florian A. Riederer'
'Glenn P. A. Yap'

_publ_section_title
;
 Donor-Functionalized Lanthanide Terphenyl Complexes: Synthesis and
 Structural Characterization of 2,6-Di(o-anisol)phenyl Compounds of
 Ytterbium, Yttrium, and Samarium
;
_journal_name_full 'Inorganic Chemistry'
_journal_page_first 3527
_journal_page_last 3533
_journal_paper_doi 10.1021/ic0300161
_journal_volume 42
_journal_year 2003
_chemical_formula_sum 'C32 H53 N2 O2 Si4 Yb'
_chemical_formula_weight 783.16
_chemical_name_systematic
;
  ?
;
_space_group_IT_number 15
_symmetry_cell_setting monoclinic
_symmetry_space_group_name_Hall '-C 2yc'
_symmetry_space_group_name_H-M 'C 1 2/c 1'
_atom_sites_solution_hydrogens geom
_atom_sites_solution_primary direct
_atom_sites_solution_secondary difmap
_audit_creation_method SHELXL-97
_cell_angle_alpha 90.00
_cell_angle_beta 93.870(14)
_cell_angle_gamma 90.00
_cell_formula_units_Z 4
_cell_length_a 22.208(4)
_cell_length_b 11.803(3)
_cell_length_c 14.182(2)
_cell_measurement_reflns_used 'reflections from 60 data frames'
_cell_measurement_temperature 203(2)
_cell_measurement_theta_max 28.29
_cell_measurement_theta_min 1.47
_cell_volume 3708.9(13)
_computing_cell_refinement 'Bruker SMART'
_computing_data_collection 'Bruker SMART'
_computing_data_reduction 'Bruker SAINT'
_computing_molecular_graphics 'Bruker SHELXTL'
_computing_publication_material 'Bruker SHELXTL'
_computing_structure_refinement 'SHELXL-97 (Sheldrick, 1997)'
_computing_structure_solution 'SHELXS-97 (Sheldrick, 1990)'
_diffrn_ambient_temperature 203(2)
_diffrn_measured_fraction_theta_full 0.850
_diffrn_measured_fraction_theta_max 0.850
_diffrn_measurement_device_type 'CCD area detector'
_diffrn_measurement_method 'phi and omega scans'
_diffrn_radiation_monochromator graphite
_diffrn_radiation_source 'fine-focus sealed tube'
_diffrn_radiation_type MoK\a
_diffrn_radiation_wavelength 0.71073
_diffrn_reflns_av_R_equivalents 0.0218
_diffrn_reflns_av_sigmaI/netI 0.0264
_diffrn_reflns_limit_h_max 26
_diffrn_reflns_limit_h_min -28
_diffrn_reflns_limit_k_max 15
_diffrn_reflns_limit_k_min 0
_diffrn_reflns_limit_l_max 18
_diffrn_reflns_limit_l_min 0
_diffrn_reflns_number 10240
_diffrn_reflns_theta_full 28.60
_diffrn_reflns_theta_max 28.60
_diffrn_reflns_theta_min 1.84
_diffrn_standards_decay_% <1
_diffrn_standards_number '50 standard frames at start and end'
_exptl_absorpt_coefficient_mu 2.680
_exptl_absorpt_correction_T_max 1.000000
_exptl_absorpt_correction_T_min 0.791220
_exptl_absorpt_correction_type multi-scan
_exptl_absorpt_process_details 'Blessing,R., Acta Cryst. (1995) A51 33-38.'
_exptl_crystal_colour yellow
_exptl_crystal_density_diffrn 1.403
_exptl_crystal_density_meas 0
_exptl_crystal_density_method 'not measured'
_exptl_crystal_description block
_exptl_crystal_F_000 1604
_exptl_crystal_size_max 0.30
_exptl_crystal_size_mid 0.20
_exptl_crystal_size_min 0.10
_refine_diff_density_max 0.887
_refine_diff_density_min -0.987
_refine_diff_density_rms 0.132
_refine_ls_extinction_method none
_refine_ls_goodness_of_fit_ref 1.067
_refine_ls_hydrogen_treatment mixed
_refine_ls_matrix_type full
_refine_ls_number_parameters 190
_refine_ls_number_reflns 4039
_refine_ls_number_restraints 0
_refine_ls_restrained_S_all 1.067
_refine_ls_R_factor_all 0.0555
_refine_ls_R_factor_gt 0.0511
_refine_ls_shift/su_max 0.000
_refine_ls_shift/su_mean 0.000
_refine_ls_structure_factor_coef Fsqd
_refine_ls_weighting_details 'calc w=1/[\s^2^(Fo^2^)+(0.0339P)^2^+16.6900P] where P=(Fo^2^+2Fc^2^)/3'
_refine_ls_weighting_scheme calc
_refine_ls_wR_factor_gt 0.1134
_refine_ls_wR_factor_ref 0.1142
_reflns_number_gt 3858
_reflns_number_total 4039
_reflns_threshold_expression >2sigma(I)
_cod_data_source_file ic0300161_1.cif
_cod_data_source_block gr2001
_cod_depositor_comments
;
The following automatic conversions were performed:

'_symmetry_cell_setting' value 'Monoclinic' changed to 'monoclinic'
according to the built-in table from CIF Core dictionary named
'cif_core.dic' version 2.4.1 from 2010-06-29.

Automatic conversion script
Id: cif_fix_values 1646 2011-03-28 12:23:43Z adriana 
;
_cod_original_cell_volume 3708.6(12)
_cod_database_code 4313708

loop_
_symmetry_equiv_pos_as_xyz
'x, y, z'
'-x, y, -z+1/2'
'x+1/2, y+1/2, z'
'-x+1/2, y+1/2, -z+1/2'
'-x, -y, -z'
'x, -y, z-1/2'
'-x+1/2, -y+1/2, -z'
'x+1/2, -y+1/2, z-1/2'

loop_
_atom_site_label
_atom_site_type_symbol
_atom_site_fract_x
_atom_site_fract_y
_atom_site_fract_z
_atom_site_U_iso_or_equiv
_atom_site_adp_type
_atom_site_occupancy
_atom_site_symmetry_multiplicity
_atom_site_calc_flag
_atom_site_refinement_flags
_atom_site_disorder_assembly
_atom_site_disorder_group
Yb Yb 0.5000 0.22791(3) 0.2500 0.02195(11) Uani 1 2 d S . .
Si1 Si 0.36503(7) 0.23345(14) 0.36603(11) 0.0288(3) Uani 1 1 d . . .
Si2 Si 0.39109(7) 0.42735(14) 0.23886(12) 0.0322(3) Uani 1 1 d . . .
N1 N 0.4124(2) 0.3007(4) 0.2915(3) 0.0260(9) Uani 1 1 d . . .
O1 O 0.45649(17) 0.1805(3) 0.0974(3) 0.0295(8) Uani 1 1 d . . .
C1 C 0.5000 -0.2140(7) 0.2500 0.0360(19) Uani 1 2 d SG . .
H1A H 0.5000 -0.2936 0.2500 0.043 Uiso 1 2 calc SR . .
C2 C 0.4540(3) -0.1545(5) 0.2005(4) 0.0327(12) Uani 1 1 d . . .
H2A H 0.4231 -0.1942 0.1661 0.039 Uiso 1 1 calc R . .
C3 C 0.4533(2) -0.0362(5) 0.2016(4) 0.0255(10) Uani 1 1 d . . .
C4 C 0.5000 0.0288(6) 0.2500 0.0241(14) Uani 1 2 d S . .
C5 C 0.3998(2) 0.0200(5) 0.1507(4) 0.0282(11) Uani 1 1 d . . .
C6 C 0.3429(3) -0.0325(5) 0.1521(4) 0.0354(13) Uani 1 1 d . . .
H6A H 0.3392 -0.0986 0.1883 0.042 Uiso 1 1 calc R . .
C7 C 0.2919(3) 0.0103(6) 0.1014(5) 0.0433(16) Uani 1 1 d . . .
H7A H 0.2547 -0.0273 0.1030 0.052 Uiso 1 1 calc R . .
C8 C 0.2963(3) 0.1077(6) 0.0491(5) 0.0438(16) Uani 1 1 d . . .
H8A H 0.2622 0.1360 0.0139 0.053 Uiso 1 1 calc R . .
C9 C 0.3506(3) 0.1638(5) 0.0483(4) 0.0374(14) Uani 1 1 d . . .
H9A H 0.3534 0.2311 0.0135 0.045 Uiso 1 1 calc R . .
C10 C 0.4012(2) 0.1208(5) 0.0992(4) 0.0291(11) Uani 1 1 d . . .
C11 C 0.4746(3) 0.2080(7) 0.0041(5) 0.0479(17) Uani 1 1 d . . .
H11A H 0.4469 0.1731 -0.0431 0.072 Uiso 1 1 calc R . .
H11B H 0.5151 0.1798 -0.0028 0.072 Uiso 1 1 calc R . .
H11C H 0.4740 0.2895 -0.0044 0.072 Uiso 1 1 calc R . .
C12 C 0.3577(3) 0.3135(6) 0.4797(5) 0.0418(14) Uani 1 1 d . . .
H12A H 0.3174 0.3030 0.5007 0.063 Uiso 1 1 calc R . .
H12B H 0.3647 0.3935 0.4692 0.063 Uiso 1 1 calc R . .
H12C H 0.3871 0.2853 0.5276 0.063 Uiso 1 1 calc R . .
C13 C 0.3914(3) 0.0870(5) 0.3999(5) 0.0380(14) Uani 1 1 d . . .
H13A H 0.3629 0.0524 0.4400 0.057 Uiso 1 1 calc R . .
H13B H 0.4307 0.0914 0.4339 0.057 Uiso 1 1 calc R . .
H13C H 0.3943 0.0417 0.3434 0.057 Uiso 1 1 calc R . .
C14 C 0.2852(3) 0.2125(6) 0.3151(5) 0.0455(16) Uani 1 1 d . . .
H14A H 0.2578 0.2155 0.3655 0.068 Uiso 1 1 calc R . .
H14B H 0.2817 0.1393 0.2841 0.068 Uiso 1 1 calc R . .
H14C H 0.2749 0.2718 0.2695 0.068 Uiso 1 1 calc R . .
C15 C 0.3896(3) 0.5499(6) 0.3237(6) 0.0487(17) Uani 1 1 d . . .
H15A H 0.3541 0.5960 0.3081 0.073 Uiso 1 1 calc R . .
H15B H 0.4256 0.5956 0.3191 0.073 Uiso 1 1 calc R . .
H15C H 0.3882 0.5213 0.3877 0.073 Uiso 1 1 calc R . .
C16 C 0.4456(3) 0.4637(6) 0.1465(5) 0.0430(15) Uani 1 1 d . . .
H16A H 0.4317 0.5310 0.1125 0.064 Uiso 1 1 calc R . .
H16B H 0.4477 0.4010 0.1026 0.064 Uiso 1 1 calc R . .
H16C H 0.4853 0.4775 0.1771 0.064 Uiso 1 1 calc R . .
C17 C 0.3150(3) 0.4296(7) 0.1720(6) 0.0517(18) Uani 1 1 d . . .
H17A H 0.2945 0.4998 0.1851 0.078 Uiso 1 1 calc R . .
H17B H 0.2912 0.3660 0.1917 0.078 Uiso 1 1 calc R . .
H17C H 0.3201 0.4240 0.1048 0.078 Uiso 1 1 calc R . .

loop_
_atom_site_aniso_label
_atom_site_aniso_U_11
_atom_site_aniso_U_22
_atom_site_aniso_U_33
_atom_site_aniso_U_23
_atom_site_aniso_U_13
_atom_site_aniso_U_12
Yb 0.01953(17) 0.02135(16) 0.02472(18) 0.000 -0.00033(10) 0.000
Si1 0.0271(8) 0.0292(7) 0.0306(8) -0.0022(6) 0.0046(6) 0.0009(6)
Si2 0.0285(8) 0.0247(8) 0.0430(9) 0.0034(6) -0.0007(6) 0.0043(6)
N1 0.024(2) 0.024(2) 0.030(2) 0.0001(17) -0.0006(17) 0.0017(17)
O1 0.031(2) 0.032(2) 0.0258(19) 0.0027(16) -0.0016(15) -0.0050(16)
C1 0.045(5) 0.025(4) 0.038(5) 0.000 0.006(4) 0.000
C2 0.035(3) 0.031(3) 0.033(3) -0.005(2) 0.005(2) -0.006(2)
C3 0.025(3) 0.028(3) 0.024(3) -0.002(2) 0.0044(19) -0.001(2)
C4 0.022(4) 0.028(4) 0.023(4) 0.000 0.004(3) 0.000
C5 0.024(3) 0.032(3) 0.028(3) -0.006(2) 0.001(2) -0.002(2)
C6 0.031(3) 0.037(3) 0.039(3) -0.007(2) 0.002(2) -0.007(2)
C7 0.024(3) 0.053(4) 0.052(4) -0.015(3) -0.003(3) -0.007(3)
C8 0.029(3) 0.053(4) 0.048(4) -0.010(3) -0.012(3) 0.005(3)
C9 0.036(3) 0.036(3) 0.039(3) -0.004(2) -0.007(2) 0.005(2)
C10 0.025(3) 0.031(3) 0.031(3) -0.007(2) -0.002(2) -0.001(2)
C11 0.044(4) 0.065(5) 0.034(4) 0.010(3) 0.000(3) -0.010(3)
C12 0.047(4) 0.042(3) 0.038(3) -0.008(3) 0.006(3) 0.007(3)
C13 0.045(4) 0.032(3) 0.038(3) 0.005(2) 0.013(3) 0.002(3)
C14 0.033(3) 0.049(4) 0.055(4) -0.001(3) 0.004(3) -0.008(3)
C15 0.051(4) 0.027(3) 0.068(5) -0.006(3) 0.012(3) 0.002(3)
C16 0.043(4) 0.040(3) 0.046(4) 0.013(3) 0.003(3) 0.005(3)
C17 0.042(4) 0.050(4) 0.062(5) 0.009(3) -0.010(3) 0.012(3)

loop_
_atom_type_symbol
_atom_type_description
_atom_type_scat_dispersion_real
_atom_type_scat_dispersion_imag
_atom_type_scat_source
C C 0.0033 0.0016 'International Tables Vol C Tables 4.2.6.8 and 6.1.1.4'
H H 0.0000 0.0000 'International Tables Vol C Tables 4.2.6.8 and 6.1.1.4'
N N 0.0061 0.0033 'International Tables Vol C Tables 4.2.6.8 and 6.1.1.4'
O O 0.0106 0.0060 'International Tables Vol C Tables 4.2.6.8 and 6.1.1.4'
Si Si 0.0817 0.0704 'International Tables Vol C Tables 4.2.6.8 and 6.1.1.4'
Yb Yb -0.3850 5.5486 'International Tables Vol C Tables 4.2.6.8 and 6.1.1.4'

loop_
_geom_angle_atom_site_label_1
_geom_angle_atom_site_label_2
_geom_angle_atom_site_label_3
_geom_angle
_geom_angle_site_symmetry_1
_geom_angle_site_symmetry_3
_geom_angle_publ_flag
N1 Yb N1 134.9(2) 2_655 . ?
N1 Yb C4 112.54(12) 2_655 . ?
N1 Yb C4 112.54(12) . . ?
N1 Yb O1 99.07(15) 2_655 . ?
N1 Yb O1 91.31(15) . . ?
C4 Yb O1 76.38(10) . . ?
N1 Yb O1 91.31(15) 2_655 2_655 ?
N1 Yb O1 99.07(15) . 2_655 ?
C4 Yb O1 76.38(10) . 2_655 ?
O1 Yb O1 152.8(2) . 2_655 ?
N1 Yb Si2 27.38(12) 2_655 2_655 ?
N1 Yb Si2 110.65(12) . 2_655 ?
C4 Yb Si2 134.29(3) . 2_655 ?
O1 Yb Si2 116.97(10) . 2_655 ?
O1 Yb Si2 82.84(10) 2_655 2_655 ?
N1 Yb Si2 110.65(12) 2_655 . ?
N1 Yb Si2 27.38(12) . . ?
C4 Yb Si2 134.29(3) . . ?
O1 Yb Si2 82.84(10) . . ?
O1 Yb Si2 116.97(10) 2_655 . ?
Si2 Yb Si2 91.42(6) 2_655 . ?
N1 Yb Si1 153.93(12) 2_655 . ?
N1 Yb Si1 24.14(12) . . ?
C4 Yb Si1 91.06(3) . . ?
O1 Yb Si1 97.09(10) . . ?
O1 Yb Si1 83.42(10) 2_655 . ?
Si2 Yb Si1 126.63(4) 2_655 . ?
Si2 Yb Si1 51.49(4) . . ?
N1 Yb Si1 24.14(12) 2_655 2_655 ?
N1 Yb Si1 153.93(12) . 2_655 ?
C4 Yb Si1 91.06(3) . 2_655 ?
O1 Yb Si1 83.42(10) . 2_655 ?
O1 Yb Si1 97.09(10) 2_655 2_655 ?
Si2 Yb Si1 51.49(4) 2_655 2_655 ?
Si2 Yb Si1 126.63(4) . 2_655 ?
Si1 Yb Si1 177.87(5) . 2_655 ?
N1 Si1 C13 112.7(3) . . ?
N1 Si1 C12 112.5(3) . . ?
C13 Si1 C12 106.6(3) . . ?
N1 Si1 C14 114.9(3) . . ?
C13 Si1 C14 104.3(3) . . ?
C12 Si1 C14 105.1(3) . . ?
N1 Si1 Yb 31.94(15) . . ?
C13 Si1 Yb 80.9(2) . . ?
C12 Si1 Yb 122.4(2) . . ?
C14 Si1 Yb 128.9(2) . . ?
N1 Si2 C17 116.2(3) . . ?
N1 Si2 C15 113.9(3) . . ?
C17 Si2 C15 104.9(3) . . ?
N1 Si2 C16 109.1(3) . . ?
C17 Si2 C16 104.0(3) . . ?
C15 Si2 C16 108.0(3) . . ?
N1 Si2 Yb 36.74(16) . . ?
C17 Si2 Yb 130.6(3) . . ?
C15 Si2 Yb 123.4(2) . . ?
C16 Si2 Yb 72.6(2) . . ?
Si2 N1 Si1 120.1(3) . . ?
Si2 N1 Yb 115.9(2) . . ?
Si1 N1 Yb 123.9(2) . . ?
C10 O1 C11 115.0(5) . . ?
C10 O1 Yb 113.6(3) . . ?
C11 O1 Yb 131.2(4) . . ?
C2 C1 C2 119.4(8) 2_655 . ?
C3 C2 C1 120.5(6) . . ?
C2 C3 C4 122.3(5) . . ?
C2 C3 C5 116.4(5) . . ?
C4 C3 C5 121.3(5) . . ?
C3 C4 C3 115.0(7) . 2_655 ?
C3 C4 Yb 122.5(3) . . ?
C3 C4 Yb 122.5(3) 2_655 . ?
C6 C5 C10 115.7(5) . . ?
C6 C5 C3 118.7(5) . . ?
C10 C5 C3 125.5(5) . . ?
C5 C6 C7 122.1(6) . . ?
C8 C7 C6 119.8(6) . . ?
C7 C8 C9 120.1(6) . . ?
C8 C9 C10 119.9(6) . . ?
C9 C10 C5 122.3(5) . . ?
C9 C10 O1 118.8(5) . . ?
C5 C10 O1 118.9(5) . . ?

loop_
_geom_bond_atom_site_label_1
_geom_bond_atom_site_label_2
_geom_bond_distance
_geom_bond_site_symmetry_2
_geom_bond_publ_flag
Yb N1 2.241(5) 2_655 ?
Yb N1 2.241(5) . ?
Yb C4 2.350(8) . ?
Yb O1 2.376(4) . ?
Yb O1 2.376(4) 2_655 ?
Yb Si2 3.3710(17) 2_655 ?
Yb Si2 3.3710(17) . ?
Yb Si1 3.5158(17) . ?
Yb Si1 3.5158(17) 2_655 ?
Si1 N1 1.733(5) . ?
Si1 C13 1.877(6) . ?
Si1 C12 1.885(6) . ?
Si1 C14 1.886(7) . ?
Si2 N1 1.723(5) . ?
Si2 C17 1.881(7) . ?
Si2 C15 1.884(7) . ?
Si2 C16 1.891(7) . ?
O1 C10 1.416(7) . ?
O1 C11 1.446(8) . ?
C1 C2 1.390(7) 2_655 ?
C1 C2 1.390(7) . ?
C2 C3 1.397(8) . ?
C3 C4 1.428(7) . ?
C3 C5 1.503(8) . ?
C4 C3 1.428(7) 2_655 ?
C5 C6 1.408(8) . ?
C5 C10 1.399(8) . ?
C6 C7 1.394(9) . ?
C7 C8 1.376(11) . ?
C8 C9 1.376(9) . ?
C9 C10 1.391(8) . ?

loop_
_geom_torsion_atom_site_label_1
_geom_torsion_atom_site_label_2
_geom_torsion_atom_site_label_3
_geom_torsion_atom_site_label_4
_geom_torsion
_geom_torsion_site_symmetry_1
_geom_torsion_site_symmetry_2
_geom_torsion_site_symmetry_3
_geom_torsion_site_symmetry_4
_geom_torsion_publ_flag
N1 Yb Si1 N1 50.8(6) 2_655 . . . ?
C4 Yb Si1 N1 -153.6(3) . . . . ?
O1 Yb Si1 N1 -77.2(3) . . . . ?
O1 Yb Si1 N1 130.2(3) 2_655 . . . ?
Si2 Yb Si1 N1 54.2(3) 2_655 . . . ?
Si2 Yb Si1 N1 -2.3(3) . . . . ?
Si1 Yb Si1 N1 26.4(3) 2_655 . . . ?
N1 Yb Si1 C13 -134.0(3) 2_655 . . . ?
N1 Yb Si1 C13 175.2(4) . . . . ?
C4 Yb Si1 C13 21.6(2) . . . . ?
O1 Yb Si1 C13 98.0(2) . . . . ?
O1 Yb Si1 C13 -54.5(2) 2_655 . . . ?
Si2 Yb Si1 C13 -130.5(2) 2_655 . . . ?
Si2 Yb Si1 C13 173.0(2) . . . . ?
Si1 Yb Si1 C13 -158.4(2) 2_655 . . . ?
N1 Yb Si1 C12 -30.0(4) 2_655 . . . ?
N1 Yb Si1 C12 -80.8(4) . . . . ?
C4 Yb Si1 C12 125.6(3) . . . . ?
O1 Yb Si1 C12 -158.0(3) . . . . ?
O1 Yb Si1 C12 49.4(3) 2_655 . . . ?
Si2 Yb Si1 C12 -26.5(3) 2_655 . . . ?
Si2 Yb Si1 C12 -83.0(3) . . . . ?
Si1 Yb Si1 C12 -54.4(3) 2_655 . . . ?
N1 Yb Si1 C14 125.0(4) 2_655 . . . ?
N1 Yb Si1 C14 74.2(4) . . . . ?
C4 Yb Si1 C14 -79.4(3) . . . . ?
O1 Yb Si1 C14 -3.0(3) . . . . ?
O1 Yb Si1 C14 -155.6(3) 2_655 . . . ?
Si2 Yb Si1 C14 128.4(3) 2_655 . . . ?
Si2 Yb Si1 C14 72.0(3) . . . . ?
Si1 Yb Si1 C14 100.6(3) 2_655 . . . ?
N1 Yb Si2 N1 -155.9(2) 2_655 . . . ?
C4 Yb Si2 N1 44.0(3) . . . . ?
O1 Yb Si2 N1 107.0(3) . . . . ?
O1 Yb Si2 N1 -53.3(3) 2_655 . . . ?
Si2 Yb Si2 N1 -136.0(3) 2_655 . . . ?
Si1 Yb Si2 N1 2.0(3) . . . . ?
Si1 Yb Si2 N1 -176.7(3) 2_655 . . . ?
N1 Yb Si2 C17 124.1(4) 2_655 . . . ?
N1 Yb Si2 C17 -79.9(4) . . . . ?
C4 Yb Si2 C17 -35.9(4) . . . . ?
O1 Yb Si2 C17 27.1(4) . . . . ?
O1 Yb Si2 C17 -133.2(4) 2_655 . . . ?
Si2 Yb Si2 C17 144.1(4) 2_655 . . . ?
Si1 Yb Si2 C17 -77.9(3) . . . . ?
Si1 Yb Si2 C17 103.4(3) 2_655 . . . ?
N1 Yb Si2 C15 -70.0(3) 2_655 . . . ?
N1 Yb Si2 C15 85.9(4) . . . . ?
C4 Yb Si2 C15 130.0(3) . . . . ?
O1 Yb Si2 C15 -167.0(3) . . . . ?
O1 Yb Si2 C15 32.7(3) 2_655 . . . ?
Si2 Yb Si2 C15 -50.0(3) 2_655 . . . ?
Si1 Yb Si2 C15 88.0(3) . . . . ?
Si1 Yb Si2 C15 -90.8(3) 2_655 . . . ?
N1 Yb Si2 C16 30.4(3) 2_655 . . . ?
N1 Yb Si2 C16 -173.7(4) . . . . ?
C4 Yb Si2 C16 -129.7(2) . . . . ?
O1 Yb Si2 C16 -66.7(3) . . . . ?
O1 Yb Si2 C16 133.0(3) 2_655 . . . ?
Si2 Yb Si2 C16 50.3(2) 2_655 . . . ?
Si1 Yb Si2 C16 -171.7(3) . . . . ?
Si1 Yb Si2 C16 9.6(3) 2_655 . . . ?
C17 Si2 N1 Si1 -52.8(4) . . . . ?
C15 Si2 N1 Si1 69.4(4) . . . . ?
C16 Si2 N1 Si1 -169.9(3) . . . . ?
Yb Si2 N1 Si1 -176.3(5) . . . . ?
C17 Si2 N1 Yb 123.5(3) . . . . ?
C15 Si2 N1 Yb -114.3(3) . . . . ?
C16 Si2 N1 Yb 6.4(4) . . . . ?
C13 Si1 N1 Si2 170.9(3) . . . . ?
C12 Si1 N1 Si2 -68.5(4) . . . . ?
C14 Si1 N1 Si2 51.7(4) . . . . ?
Yb Si1 N1 Si2 176.0(5) . . . . ?
C13 Si1 N1 Yb -5.1(4) . . . . ?
C12 Si1 N1 Yb 115.5(3) . . . . ?
C14 Si1 N1 Yb -124.3(3) . . . . ?
N1 Yb N1 Si2 32.59(19) 2_655 . . . ?
C4 Yb N1 Si2 -147.41(19) . . . . ?
O1 Yb N1 Si2 -71.6(3) . . . . ?
O1 Yb N1 Si2 133.7(2) 2_655 . . . ?
Si2 Yb N1 Si2 47.9(3) 2_655 . . . ?
Si1 Yb N1 Si2 -176.2(5) . . . . ?
Si1 Yb N1 Si2 6.0(5) 2_655 . . . ?
N1 Yb N1 Si1 -151.3(3) 2_655 . . . ?
C4 Yb N1 Si1 28.7(3) . . . . ?
O1 Yb N1 Si1 104.5(3) . . . . ?
O1 Yb N1 Si1 -50.2(3) 2_655 . . . ?
Si2 Yb N1 Si1 -135.9(2) 2_655 . . . ?
Si2 Yb N1 Si1 176.2(5) . . . . ?
Si1 Yb N1 Si1 -177.85(6) 2_655 . . . ?
N1 Yb O1 C10 174.3(3) 2_655 . . . ?
N1 Yb O1 C10 -49.8(4) . . . . ?
C4 Yb O1 C10 63.1(3) . . . . ?
O1 Yb O1 C10 63.1(3) 2_655 . . . ?
Si2 Yb O1 C10 -163.8(3) 2_655 . . . ?
Si2 Yb O1 C10 -75.9(3) . . . . ?
Si1 Yb O1 C10 -26.3(3) . . . . ?
Si1 Yb O1 C10 155.8(3) 2_655 . . . ?
N1 Yb O1 C11 -10.1(6) 2_655 . . . ?
N1 Yb O1 C11 125.8(6) . . . . ?
C4 Yb O1 C11 -121.3(5) . . . . ?
O1 Yb O1 C11 -121.3(5) 2_655 . . . ?
Si2 Yb O1 C11 11.8(6) 2_655 . . . ?
Si2 Yb O1 C11 99.7(5) . . . . ?
Si1 Yb O1 C11 149.3(5) . . . . ?
Si1 Yb O1 C11 -28.6(5) 2_655 . . . ?
C2 C1 C2 C3 -1.0(4) 2_655 . . . ?
C1 C2 C3 C4 2.1(7) . . . . ?
C1 C2 C3 C5 -176.5(4) . . . . ?
C2 C3 C4 C3 -1.0(4) . . . 2_655 ?
C5 C3 C4 C3 177.5(5) . . . 2_655 ?
C2 C3 C4 Yb 179.0(4) . . . . ?
C5 C3 C4 Yb -2.5(5) . . . . ?
N1 Yb C4 C3 -128.8(3) 2_655 . . . ?
N1 Yb C4 C3 51.2(3) . . . . ?
O1 Yb C4 C3 -34.5(3) . . . . ?
O1 Yb C4 C3 145.5(3) 2_655 . . . ?
Si2 Yb C4 C3 -149.1(2) 2_655 . . . ?
Si2 Yb C4 C3 30.9(2) . . . . ?
Si1 Yb C4 C3 62.5(2) . . . . ?
Si1 Yb C4 C3 -117.5(2) 2_655 . . . ?
N1 Yb C4 C3 51.2(3) 2_655 . . 2_655 ?
N1 Yb C4 C3 -128.8(3) . . . 2_655 ?
O1 Yb C4 C3 145.5(3) . . . 2_655 ?
O1 Yb C4 C3 -34.5(3) 2_655 . . 2_655 ?
Si2 Yb C4 C3 30.9(2) 2_655 . . 2_655 ?
Si2 Yb C4 C3 -149.1(2) . . . 2_655 ?
Si1 Yb C4 C3 -117.5(2) . . . 2_655 ?
Si1 Yb C4 C3 62.5(2) 2_655 . . 2_655 ?
C2 C3 C5 C6 35.0(7) . . . . ?
C4 C3 C5 C6 -143.6(5) . . . . ?
C2 C3 C5 C10 -143.5(6) . . . . ?
C4 C3 C5 C10 37.9(8) . . . . ?
C10 C5 C6 C7 3.1(9) . . . . ?
C3 C5 C6 C7 -175.6(6) . . . . ?
C5 C6 C7 C8 -0.9(10) . . . . ?
C6 C7 C8 C9 -1.3(10) . . . . ?
C7 C8 C9 C10 1.1(10) . . . . ?
C8 C9 C10 C5 1.2(9) . . . . ?
C8 C9 C10 O1 -179.8(6) . . . . ?
C6 C5 C10 C9 -3.2(8) . . . . ?
C3 C5 C10 C9 175.4(5) . . . . ?
C6 C5 C10 O1 177.8(5) . . . . ?
C3 C5 C10 O1 -3.6(8) . . . . ?
C11 O1 C10 C9 -51.5(7) . . . . ?
Yb O1 C10 C9 124.8(5) . . . . ?
C11 O1 C10 C5 127.5(6) . . . . ?
Yb O1 C10 C5 -56.2(6) . . . . ?
